data_7049700
loop_
_publ_author_name
'Mohan, Midhun'
'Rajak, Sanil'
'Tremblay, Alexandre A.'
'Maris, Thierry'
'Duong, Adam'

_publ_section_title
;
 Syntheses of mono and bimetallic cyamelurate polymers with reversible
 chromic behaviour.
;
_journal_issue 20
_journal_name_full 'Dalton transactions (Cambridge, England : 2003)'
_journal_page_first 7006
_journal_page_last 7014
_journal_paper_doi 10.1039/c9dt01278h
_journal_volume 48
_journal_year 2019
_chemical_formula_moiety 'C12 H10 Mn0.31 N14 Ni0.69 O10, H12 Mn0.02 Ni0.98 O6'
_chemical_formula_sum 'C12 H22 Mn0.32 N14 Ni1.68 O16'
_chemical_formula_weight 734.65
_space_group_crystal_system triclinic
_space_group_IT_number 2
_space_group_name_Hall '-P 1'
_space_group_name_H-M_alt 'P -1'
_symmetry_space_group_name_Hall '-P 1'
_symmetry_space_group_name_H-M 'P -1'
_atom_sites_solution_hydrogens mixed
_atom_sites_solution_primary dual
_audit_creation_date 2018-09-11
_audit_creation_method
;
Olex2 1.2
(compiled 2018.05.29 svn.r3508 for OlexSys, GUI svn.r5506)
;
_audit_update_record
;
2018-09-11 deposited with the CCDC.    2019-04-15 downloaded from the CCDC.
;
_cell_angle_alpha 78.474(15)
_cell_angle_beta 83.477(14)
_cell_angle_gamma 87.509(15)
_cell_formula_units_Z 1
_cell_length_a 7.3080(16)
_cell_length_b 8.6517(18)
_cell_length_c 9.4153(18)
_cell_measurement_reflns_used 4276
_cell_measurement_temperature 100
_cell_measurement_theta_max 61.129
_cell_measurement_theta_min 4.194
_cell_volume 579.4(2)
_computing_cell_refinement
'SAINT (2013) V8.38A; Integration Software for Single Crystal Data. Bruker AXS Inc., Madison, WI 53719-1173.'
_computing_data_collection
;
APEX 2 (2013) Bruker AXS Inc., Madison, WI 53719-1173.
;
_computing_data_reduction
'SAINT (2013) V8.38A; Integration Software for Single Crystal Data. Bruker AXS Inc., Madison, WI 53719-1173.'
_computing_molecular_graphics 'Olex2 (Dolomanov et al., 2009)'
_computing_publication_material 'Olex2 (Dolomanov et al., 2009)'
_computing_structure_refinement 'XL (Sheldrick, 2008)'
_computing_structure_solution 'XT (Sheldrick, 2015)'
_diffrn_ambient_temperature 100
_diffrn_detector 'CMOS Area detector'
_diffrn_detector_area_resol_mean 10.24
_diffrn_detector_type 'Bruker Photon 100 CMOS Detector'
_diffrn_measured_fraction_theta_full 0.978
_diffrn_measured_fraction_theta_max 0.938
_diffrn_measurement_device 'k-geometry diffractometer'
_diffrn_measurement_device_type 'Bruker Venture Metaljet'
_diffrn_measurement_method '\w and \f scans'
_diffrn_radiation_collimation 'Focusing mirrors'
_diffrn_radiation_monochromator 'Helios MX Mirror Optics'
_diffrn_radiation_probe x-ray
_diffrn_radiation_type GaK\a
_diffrn_radiation_wavelength 1.34139
_diffrn_reflns_av_R_equivalents 0.0563
_diffrn_reflns_av_unetI/netI 0.0592
_diffrn_reflns_Laue_measured_fraction_full 0.978
_diffrn_reflns_Laue_measured_fraction_max 0.938
_diffrn_reflns_limit_h_max 9
_diffrn_reflns_limit_h_min -9
_diffrn_reflns_limit_k_max 11
_diffrn_reflns_limit_k_min -11
_diffrn_reflns_limit_l_max 12
_diffrn_reflns_limit_l_min -11
_diffrn_reflns_number 7945
_diffrn_reflns_point_group_measured_fraction_full 0.978
_diffrn_reflns_point_group_measured_fraction_max 0.938
_diffrn_reflns_theta_full 53.594
_diffrn_reflns_theta_max 61.932
_diffrn_reflns_theta_min 4.193
_diffrn_source 'Metal Jet'
_diffrn_source_target Ga
_diffrn_source_type 'Gallium Liquid Metal Jet Source'
_exptl_absorpt_coefficient_mu 9.124
_exptl_absorpt_correction_T_max 0.3404
_exptl_absorpt_correction_T_min 0.1848
_exptl_absorpt_correction_type multi-scan
_exptl_absorpt_process_details
'SADABS-2016/2 (Bruker,2016/2) was used for absorption correction. wR2(int) was 0.1448 before and 0.0782 after correction. The Ratio of minimum to maximum transmission is 0.5429. The \l/2 correction factor is Not present.'
_exptl_crystal_colour 'clear light colourless'
_exptl_crystal_colour_lustre clear
_exptl_crystal_colour_modifier light
_exptl_crystal_colour_primary colourless
_exptl_crystal_density_diffrn 2.106
_exptl_crystal_description Chunk
_exptl_crystal_F_000 375
_exptl_crystal_size_max 0.17
_exptl_crystal_size_mid 0.1
_exptl_crystal_size_min 0.09
_refine_diff_density_max 0.629
_refine_diff_density_min -1.426
_refine_diff_density_rms 0.155
_refine_ls_extinction_method none
_refine_ls_goodness_of_fit_ref 1.060
_refine_ls_hydrogen_treatment constr
_refine_ls_matrix_type full
_refine_ls_number_parameters 208
_refine_ls_number_reflns 2595
_refine_ls_number_restraints 0
_refine_ls_restrained_S_all 1.060
_refine_ls_R_factor_all 0.1137
_refine_ls_R_factor_gt 0.0889
_refine_ls_shift/su_max 0.000
_refine_ls_shift/su_mean 0.000
_refine_ls_structure_factor_coef Fsqd
_refine_ls_weighting_details 'w=1/[\s^2^(Fo^2^)+(0.1105P)^2^+3.6237P] where P=(Fo^2^+2Fc^2^)/3'
_refine_ls_weighting_scheme calc
_refine_ls_wR_factor_gt 0.2235
_refine_ls_wR_factor_ref 0.2462
_reflns_Friedel_coverage 0.000
_reflns_number_gt 1997
_reflns_number_total 2595
_reflns_threshold_expression 'I > 2\s(I)'
_cod_data_source_file c9dt01278h2.cif
_cod_data_source_block ada117
_cod_depositor_comments
;
The following automatic conversions were performed:

'_diffrn_radiation_probe' value 'X-ray' changed to 'x-ray' according
to
/home/data/users/saulius/crontab/automatic-downloads/rss-feeds/RSC/lib/dictionaries/cif_core.dic
dictionary named 'cif_core.dic' version 2.4.2 from 2011-04-26.

Automatic conversion script
Id: cif_fix_values 4973 2017-02-22 13:04:09Z antanas 

 Adding full bibliography for 7049694--7049700.cif.
;
_cod_database_code 7049700
_shelx_shelxl_version_number 2018/3
_shelx_space_group_comment
;
The symmetry employed for this shelxl refinement is uniquely defined
by the following loop, which should always be used as a source of
symmetry information in preference to the above space-group names.
They are only intended as comments.
;
_shelx_estimated_absorpt_t_max 0.494
_shelx_estimated_absorpt_t_min 0.306
_olex2_refinement_description
;
1. Fixed Uiso
 At 1.2 times of:
  All N(H) groups
 At 1.5 times of:
  All O(H,H) groups
2. Shared sites
{Mn1, Ni1}
{Mn2, Ni2}
3. Uiso/Uaniso restraints and constraints
Uanis(Mn1) = Uanis(Ni1)
Uanis(Mn2) = Uanis(Ni2)
4. Others
 Sof(Ni1)=0.5*(1-FVAR(2))
 Sof(Mn1)=0.5*FVAR(2)
 Sof(Ni2)=0.5*(1-FVAR(3))
 Sof(Mn2)=0.5*FVAR(3)
5.a Riding coordinates:
 O6(H6A,H6B)
5.b Rotating group:
 O4(H4A,H4B), O5(H5A,H5B), O7(H7A,H7B), O8(H8A,H8B)
5.c Aromatic/amide H refined with riding coordinates:
 N3(H3)
;
_olex2_submission_special_instructions 'No special instructions were received'

loop_
_space_group_symop_operation_xyz
'x, y, z'
'-x, -y, -z'

loop_
_atom_site_label
_atom_site_type_symbol
_atom_site_fract_x
_atom_site_fract_y
_atom_site_fract_z
_atom_site_U_iso_or_equiv
_atom_site_adp_type
_atom_site_occupancy
_atom_site_site_symmetry_order
_atom_site_calc_flag
_atom_site_refinement_flags_posn
_atom_site_refinement_flags_adp
_atom_site_refinement_flags_occupancy
Mn1 Mn 0.500000 1.000000 1.000000 0.0361(5) Uani 0.31(8) 2 d S T P
Ni1 Ni 0.500000 1.000000 1.000000 0.0361(5) Uani 0.69(8) 2 d S T P
N1 N 0.6097(8) 0.8787(7) 0.6847(7) 0.0406(14) Uani 1 1 d . . .
C1 C 0.5277(10) 0.7623(8) 0.7898(8) 0.0378(15) Uani 1 1 d . . .
O1 O 0.4487(7) 0.8007(5) 0.9049(6) 0.0408(12) Uani 1 1 d . . .
C2 C 0.6994(9) 0.8362(8) 0.5713(8) 0.0347(15) Uani 1 1 d . . .
O2 O 0.9577(8) 1.0115(6) 0.2487(6) 0.0508(14) Uani 1 1 d . . .
N2 N 0.5285(9) 0.6098(7) 0.7748(7) 0.0411(14) Uani 1 1 d . . .
N3 N 0.7873(9) 0.9422(7) 0.4635(7) 0.0406(14) Uani 1 1 d . . .
H3 H 0.780256 1.042161 0.470933 0.049 Uiso 1 1 calc R . .
C3 C 0.6212(10) 0.5680(8) 0.6589(8) 0.0359(15) Uani 1 1 d . . .
O3 O 0.7242(7) 0.2465(5) 0.4966(5) 0.0436(13) Uani 1 1 d . . .
N4 N 0.7141(8) 0.6833(7) 0.5514(6) 0.0374(13) Uani 1 1 d . . .
C4 C 0.8875(10) 0.9030(8) 0.3421(8) 0.0390(16) Uani 1 1 d . . .
O4 O 0.2157(7) 1.0605(6) 1.0165(6) 0.0417(12) Uani 1 1 d . . .
H4A H 0.165832 1.033054 1.105497 0.063 Uiso 1 1 d GR . .
H4B H 0.159122 1.012619 0.962070 0.063 Uiso 1 1 d GR . .
N5 N 0.6282(8) 0.4210(7) 0.6403(7) 0.0392(14) Uani 1 1 d . . .
O5 O 0.4924(8) 0.8582(6) 1.2048(6) 0.0476(14) Uani 1 1 d . . .
H5A H 0.421852 0.777267 1.211440 0.071 Uiso 1 1 d GR . .
H5B H 0.448375 0.910803 1.271809 0.071 Uiso 1 1 d GR . .
C5 C 0.8192(9) 0.6411(8) 0.4282(7) 0.0351(15) Uani 1 1 d . . .
C6 C 0.7246(10) 0.3848(8) 0.5168(8) 0.0382(15) Uani 1 1 d . . .
N6 N 0.9105(8) 0.7507(7) 0.3287(7) 0.0403(14) Uani 1 1 d . . .
N7 N 0.8268(9) 0.4937(7) 0.4129(7) 0.0402(14) Uani 1 1 d . . .
Mn2 Mn 1.000000 0.500000 0.000000 0.0354(5) Uani 0.02(8) 2 d S T P
Ni2 Ni 1.000000 0.500000 0.000000 0.0354(5) Uani 0.98(8) 2 d S T P
O6 O 0.7424(7) 0.5840(6) 0.0640(6) 0.0467(13) Uani 1 1 d . . .
H6A H 0.747166 0.672045 0.088818 0.070 Uiso 1 1 d R . .
H6B H 0.688296 0.516834 0.135578 0.070 Uiso 1 1 d R . .
O7 O 0.8923(8) 0.3179(6) -0.0742(6) 0.0434(13) Uani 1 1 d . . .
H7A H 0.950172 0.306469 -0.158625 0.065 Uiso 1 1 d GR . .
H7B H 0.774524 0.334664 -0.086232 0.065 Uiso 1 1 d GR . .
O8 O 1.0061(7) 0.3523(5) 0.2015(5) 0.0375(11) Uani 1 1 d . . .
H8A H 0.960544 0.259961 0.202435 0.056 Uiso 1 1 d GR . .
H8B H 0.941751 0.392863 0.269992 0.056 Uiso 1 1 d GR . .

loop_
_atom_site_aniso_label
_atom_site_aniso_U_11
_atom_site_aniso_U_22
_atom_site_aniso_U_33
_atom_site_aniso_U_23
_atom_site_aniso_U_13
_atom_site_aniso_U_12
Mn1 0.0404(8) 0.0295(7) 0.0396(8) -0.0152(6) 0.0073(6) -0.0051(5)
Ni1 0.0404(8) 0.0295(7) 0.0396(8) -0.0152(6) 0.0073(6) -0.0051(5)
N1 0.042(3) 0.034(3) 0.049(4) -0.020(3) 0.007(3) -0.008(2)
C1 0.041(4) 0.034(3) 0.039(4) -0.012(3) 0.002(3) -0.003(3)
O1 0.049(3) 0.029(2) 0.047(3) -0.018(2) 0.008(2) -0.009(2)
C2 0.034(3) 0.032(3) 0.041(4) -0.017(3) 0.004(3) -0.006(3)
O2 0.058(3) 0.038(3) 0.054(3) -0.016(2) 0.020(3) -0.006(2)
N2 0.043(3) 0.036(3) 0.046(3) -0.019(3) 0.005(3) -0.004(3)
N3 0.049(3) 0.032(3) 0.043(3) -0.018(3) 0.009(3) -0.007(3)
C3 0.035(3) 0.030(3) 0.043(4) -0.012(3) 0.001(3) -0.004(3)
O3 0.057(3) 0.030(2) 0.047(3) -0.018(2) 0.002(2) -0.001(2)
N4 0.039(3) 0.034(3) 0.040(3) -0.017(2) 0.007(2) -0.007(2)
C4 0.038(4) 0.038(4) 0.043(4) -0.019(3) 0.008(3) -0.013(3)
O4 0.041(3) 0.043(3) 0.042(3) -0.013(2) 0.005(2) -0.005(2)
N5 0.040(3) 0.034(3) 0.047(3) -0.019(3) 0.004(3) -0.001(2)
O5 0.067(4) 0.034(3) 0.041(3) -0.016(2) 0.015(2) -0.005(2)
C5 0.033(3) 0.039(3) 0.038(4) -0.018(3) -0.002(3) 0.000(3)
C6 0.037(4) 0.038(4) 0.043(4) -0.018(3) -0.001(3) -0.002(3)
N6 0.040(3) 0.033(3) 0.048(3) -0.013(3) 0.006(3) -0.005(2)
N7 0.045(3) 0.036(3) 0.043(3) -0.018(3) -0.002(3) -0.001(3)
Mn2 0.0369(8) 0.0321(7) 0.0394(8) -0.0155(6) 0.0033(6) -0.0046(5)
Ni2 0.0369(8) 0.0321(7) 0.0394(8) -0.0155(6) 0.0033(6) -0.0046(5)
O6 0.045(3) 0.038(3) 0.052(3) -0.008(2) 0.015(2) 0.002(2)
O7 0.055(3) 0.038(3) 0.040(3) -0.014(2) 0.003(2) -0.015(2)
O8 0.040(3) 0.033(2) 0.042(3) -0.018(2) 0.005(2) -0.002(2)

loop_
_atom_type_symbol
_atom_type_description
_atom_type_scat_dispersion_real
_atom_type_scat_dispersion_imag
_atom_type_scat_source
C C 0.0140 0.0070 'International Tables Vol C Tables 4.2.6.8 and 6.1.1.4'
H H 0.0000 0.0000 'International Tables Vol C Tables 4.2.6.8 and 6.1.1.4'
Mn Mn -0.0160 2.2330 'International Tables Vol C Tables 4.2.6.8 and 6.1.1.4'
N N 0.0250 0.0140 'International Tables Vol C Tables 4.2.6.8 and 6.1.1.4'
Ni Ni -1.3360 3.2900 'International Tables Vol C Tables 4.2.6.8 and 6.1.1.4'
O O 0.0390 0.0250 'International Tables Vol C Tables 4.2.6.8 and 6.1.1.4'

loop_
_geom_angle_atom_site_label_1
_geom_angle_atom_site_label_2
_geom_angle_atom_site_label_3
_geom_angle
_geom_angle_site_symmetry_1
_geom_angle_site_symmetry_3
O1 Mn1 O1 180.0(3) 2_677 .
O4 Mn1 O1 89.27(19) 2_677 .
O4 Mn1 O1 90.72(19) . .
O4 Mn1 O1 89.27(19) . 2_677
O4 Mn1 O1 90.73(19) 2_677 2_677
O4 Mn1 O4 180.0 2_677 .
O5 Mn1 O1 91.1(2) . .
O5 Mn1 O1 91.1(2) 2_677 2_677
O5 Mn1 O1 88.9(2) 2_677 .
O5 Mn1 O1 88.9(2) . 2_677
O5 Mn1 O4 95.4(2) . .
O5 Mn1 O4 84.6(2) 2_677 .
O5 Mn1 O4 95.4(2) 2_677 2_677
O5 Mn1 O4 84.6(2) . 2_677
O5 Mn1 O5 180.0 2_677 .
C2 N1 C1 117.1(6) . .
O1 C1 N1 117.8(6) . .
O1 C1 N2 119.6(6) . .
N2 C1 N1 122.6(6) . .
C1 O1 Mn1 128.7(4) . .
N1 C2 N3 121.3(6) . .
N1 C2 N4 123.7(6) . .
N3 C2 N4 114.9(6) . .
C3 N2 C1 119.5(6) . .
C2 N3 H3 118.2 . .
C2 N3 C4 123.7(6) . .
C4 N3 H3 118.2 . .
N2 C3 N4 119.5(6) . .
N5 C3 N2 121.8(6) . .
N5 C3 N4 118.7(6) . .
C2 N4 C3 117.4(6) . .
C2 N4 C5 121.9(6) . .
C3 N4 C5 120.7(6) . .
O2 C4 N3 117.6(6) . .
O2 C4 N6 121.8(6) . .
N6 C4 N3 120.6(6) . .
Mn1 O4 H4A 110.9 . .
Mn1 O4 H4B 110.3 . .
H4A O4 H4B 108.1 . .
C3 N5 C6 119.3(6) . .
Mn1 O5 H5A 110.7 . .
Mn1 O5 H5B 110.7 . .
H5A O5 H5B 107.9 . .
N6 C5 N4 120.3(6) . .
N7 C5 N4 119.6(6) . .
N7 C5 N6 120.1(6) . .
O3 C6 N5 119.1(6) . .
O3 C6 N7 117.4(6) . .
N5 C6 N7 123.5(6) . .
C5 N6 C4 118.3(6) . .
C5 N7 C6 118.0(6) . .
O6 Mn2 O6 180.0 2_765 .
O6 Mn2 O7 87.6(2) 2_765 .
O6 Mn2 O7 87.6(2) . 2_765
O6 Mn2 O7 92.4(2) . .
O6 Mn2 O7 92.4(2) 2_765 2_765
O6 Mn2 O8 90.6(2) . .
O6 Mn2 O8 89.4(2) 2_765 .
O6 Mn2 O8 89.4(2) . 2_765
O6 Mn2 O8 90.6(2) 2_765 2_765
O7 Mn2 O7 180.0 . 2_765
O7 Mn2 O8 88.63(19) 2_765 2_765
O7 Mn2 O8 91.37(19) . 2_765
O7 Mn2 O8 91.37(19) 2_765 .
O7 Mn2 O8 88.63(19) . .
O8 Mn2 O8 180.0(3) . 2_765
Mn2 O6 H6A 111.8 . .
Mn2 O6 H6B 110.3 . .
H6A O6 H6B 109.6 . .
Mn2 O7 H7A 111.1 . .
Mn2 O7 H7B 111.8 . .
H7A O7 H7B 107.2 . .
Mn2 O8 H8A 111.4 . .
Mn2 O8 H8B 111.0 . .
H8A O8 H8B 107.7 . .

loop_
_geom_bond_atom_site_label_1
_geom_bond_atom_site_label_2
_geom_bond_distance
_geom_bond_site_symmetry_2
Mn1 O1 2.160(4) .
Mn1 O1 2.160(4) 2_677
Mn1 O4 2.117(5) 2_677
Mn1 O4 2.117(5) .
Mn1 O5 2.064(5) .
Mn1 O5 2.064(5) 2_677
N1 C1 1.368(9) .
N1 C2 1.297(8) .
C1 O1 1.266(8) .
C1 N2 1.354(9) .
C2 N3 1.348(9) .
C2 N4 1.371(8) .
O2 C4 1.236(9) .
N2 C3 1.323(9) .
N3 H3 0.8800 .
N3 C4 1.379(9) .
C3 N4 1.407(9) .
C3 N5 1.316(8) .
O3 C6 1.249(8) .
N4 C5 1.418(8) .
C4 N6 1.350(9) .
O4 H4A 0.8657 .
O4 H4B 0.8676 .
N5 C6 1.373(9) .
O5 H5A 0.8760 .
O5 H5B 0.8743 .
C5 N6 1.334(9) .
C5 N7 1.310(9) .
C6 N7 1.389(9) .
Mn2 O6 2.058(5) 2_765
Mn2 O6 2.058(5) .
Mn2 O7 2.064(4) .
Mn2 O7 2.064(5) 2_765
Mn2 O8 2.069(5) .
Mn2 O8 2.069(5) 2_765
O6 H6A 0.8436 .
O6 H6B 0.8667 .
O7 H7A 0.8787 .
O7 H7B 0.8833 .
O8 H8A 0.8769 .
O8 H8B 0.8758 .

loop_
_geom_hbond_atom_site_label_D
_geom_hbond_atom_site_label_H
_geom_hbond_atom_site_label_A
_geom_hbond_distance_DH
_geom_hbond_distance_HA
_geom_hbond_distance_DA
_geom_hbond_angle_DHA
_geom_hbond_site_symmetry_A
_geom_hbond_publ_flag
N3 H3 O3 0.88 1.85 2.725(7) 170.4 1_565 yes
O4 H4A O2 0.87 1.90 2.698(7) 151.7 1_456 yes
O4 H4B O2 0.87 2.30 3.105(8) 154.9 2_676 yes
O5 H5A N5 0.88 2.00 2.688(8) 134.4 2_667 yes
O5 H5B N1 0.87 1.96 2.728(7) 145.2 2_677 yes
O5 H5B O3 0.87 2.56 3.055(7) 117.0 2_667 yes
O6 H6A O4 0.84 2.34 3.038(7) 140.0 2_676 yes
O6 H6B N2 0.87 1.98 2.761(8) 150.2 2_666 yes
O7 H7A N6 0.88 1.94 2.807(8) 171.0 2_765 yes
O7 H7B O1 0.88 2.38 2.911(7) 118.5 2_666 yes
O8 H8A O2 0.88 2.11 2.923(7) 154.7 1_545 yes
O8 H8B O3 0.88 2.65 3.263(7) 128.3 . yes
O8 H8B N7 0.88 1.85 2.723(7) 173.7 . yes
